data_4511406
loop_
_publ_author_name
'Wang, Xiu-li'
'Sui, Fang-fang'
'Lin, Hong-yan'
'Zhang, Ju-wen'
'Liu, Guo-cheng'

_publ_section_title
;
 Multifunctional Cobalt(II) Coordination Polymers Tuned by Flexible
 Bis(pyridylamide) Ligands with Different Spacers and Polycarboxylates
;
_journal_issue 7
_journal_name_full 'Crystal Growth &amp; Design'
_journal_page_first 3438
_journal_paper_doi 10.1021/cg500371n
_journal_volume 14
_journal_year 2014
_chemical_formula_moiety 'C23 H20 Co N4 O9'
_chemical_formula_sum 'C23 H20 Co N4 O9'
_chemical_formula_weight 555.36
_chemical_name_systematic
; 
 ? 
;
_space_group_IT_number 2
_symmetry_cell_setting triclinic
_symmetry_space_group_name_Hall '-P 1'
_symmetry_space_group_name_H-M 'P -1'
_atom_sites_solution_hydrogens geom
_atom_sites_solution_primary direct
_atom_sites_solution_secondary difmap
_audit_creation_method SHELXL-97
_cell_angle_alpha 79.1250(10)
_cell_angle_beta 71.9810(10)
_cell_angle_gamma 72.3830(10)
_cell_formula_units_Z 2
_cell_length_a 10.1586(4)
_cell_length_b 10.2200(5)
_cell_length_c 12.7787(6)
_cell_measurement_temperature 296(2)
_cell_measurement_theta_max 25.00
_cell_measurement_theta_min 2.3
_cell_volume 1195.83(9)
_computing_cell_refinement 'Bruker SAINT'
_computing_data_collection 'Bruker APEX2'
_computing_data_reduction 'Bruker SAINT'
_computing_molecular_graphics 'Bruker SHELXTL'
_computing_publication_material 'Bruker SHELXTL'
_computing_structure_refinement 'SHELXL-97 (Sheldrick, 2008)'
_computing_structure_solution 'SHELXS-97 (Sheldrick, 2008)'
_diffrn_ambient_temperature 296(2)
_diffrn_measured_fraction_theta_full 0.993
_diffrn_measured_fraction_theta_max 0.993
_diffrn_measurement_device_type 'Bruker APEX-II CCD'
_diffrn_measurement_method '\f and \w scans'
_diffrn_radiation_monochromator graphite
_diffrn_radiation_source 'fine-focus sealed tube'
_diffrn_radiation_type MoK\a
_diffrn_radiation_wavelength 0.71073
_diffrn_reflns_av_R_equivalents 0.0106
_diffrn_reflns_av_sigmaI/netI 0.0177
_diffrn_reflns_limit_h_max 12
_diffrn_reflns_limit_h_min -11
_diffrn_reflns_limit_k_max 12
_diffrn_reflns_limit_k_min -9
_diffrn_reflns_limit_l_max 15
_diffrn_reflns_limit_l_min -14
_diffrn_reflns_number 6137
_diffrn_reflns_theta_full 25.00
_diffrn_reflns_theta_max 25.00
_diffrn_reflns_theta_min 1.69
_exptl_absorpt_coefficient_mu 0.779
_exptl_absorpt_correction_T_max 0.8661
_exptl_absorpt_correction_T_min 0.7407
_exptl_absorpt_correction_type multi-scan
_exptl_absorpt_process_details ' SADABS, Sheldrick, 1996'
_exptl_crystal_colour red
_exptl_crystal_density_diffrn 1.542
_exptl_crystal_density_method 'not measured'
_exptl_crystal_description block
_exptl_crystal_F_000 570
_exptl_crystal_size_max 0.41
_exptl_crystal_size_mid 0.26
_exptl_crystal_size_min 0.19
_refine_diff_density_max 1.807
_refine_diff_density_min -0.305
_refine_diff_density_rms 0.077
_refine_ls_extinction_method none
_refine_ls_goodness_of_fit_ref 1.043
_refine_ls_matrix_type full
_refine_ls_number_parameters 342
_refine_ls_number_reflns 4176
_refine_ls_number_restraints 0
_refine_ls_restrained_S_all 1.043
_refine_ls_R_factor_all 0.0378
_refine_ls_R_factor_gt 0.0357
_refine_ls_shift/su_max 0.001
_refine_ls_shift/su_mean 0.000
_refine_ls_structure_factor_coef Fsqd
_refine_ls_weighting_details 'calc w=1/[\s^2^(Fo^2^)+(0.0684P)^2^+1.2727P] where P=(Fo^2^+2Fc^2^)/3'
_refine_ls_weighting_scheme calc
_refine_ls_wR_factor_gt 0.1084
_refine_ls_wR_factor_ref 0.1100
_reflns_number_gt 3919
_reflns_number_total 4206
_reflns_threshold_expression >2sigma(I)
_cod_data_source_file cg500371n_si_002.cif
_cod_data_source_block compound-6
_cod_depositor_comments
;
The following automatic conversions were performed:

'_symmetry_cell_setting' value 'Triclinic' changed to 'triclinic'
according to
/usr/data/users/saulius/crontab/automatic-downloads/rss-feeds/ACS/lib/dictionaries/cif_core.dic
dictionary named 'cif_core.dic' version 2.4.2 from 2011-04-26.

Automatic conversion script
Id: cif_fix_values 2281 2013-09-26 08:29:07Z andrius 

 Adding full bibliography for 4511401--4511410.cif.
;
_cod_database_code 4511406

loop_
_symmetry_equiv_pos_as_xyz
'x, y, z'
'-x, -y, -z'

loop_
_atom_site_label
_atom_site_type_symbol
_atom_site_fract_x
_atom_site_fract_y
_atom_site_fract_z
_atom_site_U_iso_or_equiv
_atom_site_adp_type
_atom_site_occupancy
_atom_site_symmetry_multiplicity
_atom_site_calc_flag
_atom_site_refinement_flags
Co1 Co 0.12278(3) 0.14497(3) 0.46278(2) 0.01798(13) Uani 1 1 d .
O1W O 0.5805(3) -0.0373(2) 0.2915(2) 0.0413(5) Uani 1 1 d .
H1WA H 0.512(5) 0.015(5) 0.347(4) 0.083(15) Uiso 1 1 d .
H1WB H 0.585(5) 0.007(5) 0.236(4) 0.061(13) Uiso 1 1 d .
N1 N 0.1518(2) 0.1252(2) 0.29041(18) 0.0250(4) Uani 1 1 d .
C1 C 0.0806(3) 0.2224(3) 0.2259(2) 0.0326(6) Uani 1 1 d .
H1A H 0.0144 0.2999 0.2568 0.039 Uiso 1 1 calc R
O1 O 0.3929(3) -0.1033(3) -0.08377(18) 0.0681(9) Uani 1 1 d .
N2 N 0.3777(3) -0.1236(3) 0.0981(2) 0.0424(6) Uani 1 1 d .
H2B H 0.4109 -0.1787 0.1492 0.051 Uiso 1 1 calc R
O2 O 0.7282(4) -0.5609(3) -0.0241(2) 0.0832(11) Uani 1 1 d .
C2 C 0.1024(4) 0.2110(3) 0.1160(3) 0.0429(7) Uani 1 1 d .
H2A H 0.0508 0.2799 0.0741 0.051 Uiso 1 1 calc R
O3 O -0.08121(17) 0.24523(17) 0.46254(15) 0.0249(4) Uani 1 1 d .
N3 N 0.8122(3) -0.5319(2) -0.21033(18) 0.0326(5) Uani 1 1 d .
H3B H 0.8078 -0.4720 -0.2672 0.039 Uiso 1 1 calc R
C3 C 0.2005(4) 0.0978(3) 0.0675(2) 0.0422(7) Uani 1 1 d .
H3A H 0.2166 0.0892 -0.0069 0.051 Uiso 1 1 calc R
O4 O -0.1675(2) 0.06189(18) 0.49526(17) 0.0318(4) Uani 1 1 d .
N4 N 1.0624(2) -0.8122(2) -0.36816(17) 0.0258(5) Uani 1 1 d .
C4 C 0.2743(3) -0.0028(3) 0.1336(2) 0.0320(6) Uani 1 1 d .
O5 O -0.3405(2) 0.69531(19) 0.31791(18) 0.0380(5) Uani 1 1 d .
C5 C 0.2461(3) 0.0155(3) 0.2436(2) 0.0268(5) Uani 1 1 d .
H5A H 0.2957 -0.0524 0.2875 0.032 Uiso 1 1 calc R
O6 O -0.5480(2) 0.7151(2) 0.28371(19) 0.0435(5) Uani 1 1 d .
C6 C 0.4330(3) -0.1667(3) -0.0034(2) 0.0385(7) Uani 1 1 d .
O7 O -0.78408(18) 0.33392(18) 0.40964(15) 0.0276(4) Uani 1 1 d .
C7 C 0.5477(4) -0.3014(3) -0.0055(2) 0.0440(8) Uani 1 1 d .
H7A H 0.5071 -0.3704 0.0468 0.053 Uiso 1 1 calc R
H7B H 0.6240 -0.2891 0.0192 0.053 Uiso 1 1 calc R
O8 O -0.65279(18) 0.12486(18) 0.44022(16) 0.0281(4) Uani 1 1 d .
C8 C 0.6118(3) -0.3552(3) -0.1182(2) 0.0399(7) Uani 1 1 d .
H8A H 0.5364 -0.3675 -0.1441 0.048 Uiso 1 1 calc R
H8B H 0.6556 -0.2885 -0.1708 0.048 Uiso 1 1 calc R
C9 C 0.7233(4) -0.4914(3) -0.1116(2) 0.0408(7) Uani 1 1 d .
C10 C 0.9110(3) -0.6616(3) -0.2296(2) 0.0287(6) Uani 1 1 d .
C11 C 0.9712(3) -0.6907(3) -0.3385(2) 0.0277(5) Uani 1 1 d .
H11A H 0.9473 -0.6227 -0.3940 0.033 Uiso 1 1 calc R
C12 C 1.0992(3) -0.9079(3) -0.2882(2) 0.0329(6) Uani 1 1 d .
H12A H 1.1632 -0.9920 -0.3075 0.039 Uiso 1 1 calc R
C13 C 1.0458(4) -0.8865(3) -0.1781(2) 0.0422(7) Uani 1 1 d .
H13A H 1.0740 -0.9556 -0.1246 0.051 Uiso 1 1 calc R
C14 C 0.9500(4) -0.7624(3) -0.1468(2) 0.0407(7) Uani 1 1 d .
H14A H 0.9128 -0.7469 -0.0726 0.049 Uiso 1 1 calc R
C15 C -0.1754(2) 0.1871(2) 0.46619(19) 0.0186(5) Uani 1 1 d .
C16 C -0.3055(2) 0.2766(2) 0.43049(19) 0.0189(5) Uani 1 1 d .
C17 C -0.4188(2) 0.2230(2) 0.43743(19) 0.0204(5) Uani 1 1 d .
H17A H -0.4137 0.1305 0.4626 0.024 Uiso 1 1 calc R
C18 C -0.5402(2) 0.3078(2) 0.40670(19) 0.0208(5) Uani 1 1 d .
C19 C -0.5456(3) 0.4447(2) 0.3673(2) 0.0232(5) Uani 1 1 d .
H19A H -0.6266 0.5016 0.3473 0.028 Uiso 1 1 calc R
C20 C -0.4305(3) 0.4980(2) 0.3574(2) 0.0216(5) Uani 1 1 d .
C21 C -0.3110(2) 0.4143(2) 0.3908(2) 0.0214(5) Uani 1 1 d .
H21A H -0.2354 0.4501 0.3867 0.026 Uiso 1 1 calc R
C22 C -0.6667(2) 0.2529(2) 0.41927(19) 0.0214(5) Uani 1 1 d .
C23 C -0.4448(3) 0.6460(3) 0.3154(2) 0.0263(5) Uani 1 1 d .

loop_
_atom_site_aniso_label
_atom_site_aniso_U_11
_atom_site_aniso_U_22
_atom_site_aniso_U_33
_atom_site_aniso_U_23
_atom_site_aniso_U_13
_atom_site_aniso_U_12
Co1 0.01321(18) 0.01568(19) 0.0251(2) -0.00301(12) -0.00761(13) -0.00074(12)
O1W 0.0472(13) 0.0240(10) 0.0434(13) 0.0020(10) -0.0067(11) -0.0052(9)
N1 0.0236(11) 0.0225(10) 0.0284(11) -0.0051(8) -0.0093(9) -0.0014(8)
C1 0.0316(14) 0.0250(13) 0.0362(15) -0.0048(11) -0.0131(12) 0.0047(11)
O1 0.096(2) 0.0531(15) 0.0275(12) -0.0063(11) -0.0139(12) 0.0184(14)
N2 0.0554(16) 0.0322(13) 0.0277(12) -0.0087(10) -0.0162(11) 0.0141(12)
O2 0.109(2) 0.0545(16) 0.0335(13) -0.0023(12) 0.0039(14) 0.0289(16)
C2 0.0500(18) 0.0347(16) 0.0370(16) -0.0018(12) -0.0225(14) 0.0088(14)
O3 0.0159(8) 0.0216(8) 0.0388(10) -0.0054(7) -0.0118(7) -0.0013(7)
N3 0.0370(13) 0.0282(12) 0.0258(11) -0.0065(9) -0.0069(10) 0.0017(10)
C3 0.0555(19) 0.0385(16) 0.0280(14) -0.0065(12) -0.0196(13) 0.0047(14)
O4 0.0290(10) 0.0166(9) 0.0502(12) 0.0032(8) -0.0188(9) -0.0025(7)
N4 0.0227(10) 0.0260(11) 0.0274(11) -0.0055(9) -0.0076(9) -0.0018(9)
C4 0.0362(15) 0.0272(13) 0.0289(14) -0.0070(11) -0.0112(11) 0.0020(11)
O5 0.0326(10) 0.0220(9) 0.0612(13) 0.0060(9) -0.0181(10) -0.0103(8)
C5 0.0269(13) 0.0233(12) 0.0280(13) -0.0036(10) -0.0119(10) 0.0018(10)
O6 0.0462(12) 0.0246(10) 0.0638(14) 0.0119(9) -0.0343(11) -0.0051(9)
C6 0.0482(18) 0.0306(15) 0.0274(14) -0.0055(12) -0.0035(13) -0.0021(13)
O7 0.0175(8) 0.0278(9) 0.0385(10) -0.0019(8) -0.0120(7) -0.0038(7)
C7 0.0538(19) 0.0345(16) 0.0301(15) -0.0083(12) -0.0040(13) 0.0034(14)
O8 0.0208(9) 0.0226(9) 0.0427(11) -0.0015(8) -0.0100(8) -0.0077(7)
C8 0.0429(17) 0.0356(16) 0.0314(15) -0.0110(12) -0.0019(12) 0.0000(13)
C9 0.0499(18) 0.0343(15) 0.0273(15) -0.0071(12) -0.0029(13) -0.0008(13)
C10 0.0286(13) 0.0284(13) 0.0293(13) -0.0075(11) -0.0097(11) -0.0032(11)
C11 0.0288(13) 0.0252(13) 0.0273(13) -0.0033(10) -0.0094(10) -0.0025(11)
C12 0.0311(14) 0.0282(14) 0.0381(15) -0.0066(11) -0.0164(12) 0.0032(11)
C13 0.0526(19) 0.0371(16) 0.0321(15) -0.0005(12) -0.0219(14) 0.0042(14)
C14 0.0486(18) 0.0408(16) 0.0270(14) -0.0070(12) -0.0136(13) 0.0020(14)
C15 0.0160(11) 0.0174(11) 0.0208(11) -0.0045(9) -0.0051(9) -0.0004(9)
C16 0.0151(11) 0.0166(11) 0.0243(11) -0.0027(9) -0.0067(9) -0.0012(9)
C17 0.0195(11) 0.0156(11) 0.0255(12) -0.0005(9) -0.0079(9) -0.0030(9)
C18 0.0169(11) 0.0215(12) 0.0245(12) -0.0039(9) -0.0056(9) -0.0049(9)
C19 0.0191(12) 0.0205(12) 0.0292(13) -0.0010(10) -0.0121(10) 0.0008(9)
C20 0.0211(12) 0.0167(11) 0.0257(12) -0.0001(9) -0.0086(10) -0.0018(9)
C21 0.0172(11) 0.0195(12) 0.0287(12) -0.0021(9) -0.0079(9) -0.0049(9)
C22 0.0183(11) 0.0244(12) 0.0224(12) -0.0030(9) -0.0066(9) -0.0053(10)
C23 0.0279(13) 0.0204(12) 0.0289(13) 0.0008(10) -0.0096(11) -0.0039(10)

loop_
_atom_type_symbol
_atom_type_description
_atom_type_scat_dispersion_real
_atom_type_scat_dispersion_imag
_atom_type_scat_source
C C 0.0033 0.0016 'International Tables Vol C Tables 4.2.6.8 and 6.1.1.4'
H H 0.0000 0.0000 'International Tables Vol C Tables 4.2.6.8 and 6.1.1.4'
N N 0.0061 0.0033 'International Tables Vol C Tables 4.2.6.8 and 6.1.1.4'
O O 0.0106 0.0060 'International Tables Vol C Tables 4.2.6.8 and 6.1.1.4'
Co Co 0.3494 0.9721 'International Tables Vol C Tables 4.2.6.8 and 6.1.1.4'

loop_
_geom_angle_atom_site_label_1
_geom_angle_atom_site_label_2
_geom_angle_atom_site_label_3
_geom_angle
_geom_angle_site_symmetry_1
_geom_angle_site_symmetry_3
O3 Co1 O4 117.45(7) . 2_556
O3 Co1 N4 86.27(8) . 1_466
O4 Co1 N4 92.75(8) 2_556 1_466
O3 Co1 O8 155.96(7) . 1_655
O4 Co1 O8 86.58(7) 2_556 1_655
N4 Co1 O8 93.72(8) 1_466 1_655
O3 Co1 N1 84.84(7) . .
O4 Co1 N1 93.12(8) 2_556 .
N4 Co1 N1 170.88(8) 1_466 .
O8 Co1 N1 93.59(8) 1_655 .
O3 Co1 O7 97.38(7) . 1_655
O4 Co1 O7 145.18(7) 2_556 1_655
N4 Co1 O7 89.33(7) 1_466 1_655
O8 Co1 O7 58.60(6) 1_655 1_655
N1 Co1 O7 89.82(7) . 1_655
C5 N1 C1 117.5(2) . .
C5 N1 Co1 119.99(17) . .
C1 N1 Co1 122.50(17) . .
N1 C1 C2 122.2(2) . .
C6 N2 C4 130.0(2) . .
C1 C2 C3 120.3(3) . .
C15 O3 Co1 124.41(15) . .
C9 N3 C10 127.0(2) . .
C2 C3 C4 117.8(3) . .
C15 O4 Co1 171.46(17) . 2_556
C12 N4 C11 117.9(2) . .
C12 N4 Co1 122.13(18) . 1_644
C11 N4 Co1 119.57(17) . 1_644
C5 C4 C3 118.6(2) . .
C5 C4 N2 116.0(2) . .
C3 C4 N2 125.4(3) . .
N1 C5 C4 123.6(2) . .
O1 C6 N2 123.0(3) . .
O1 C6 C7 124.6(3) . .
N2 C6 C7 112.4(3) . .
C22 O7 Co1 86.85(14) . 1_455
C6 C7 C8 114.2(3) . .
C22 O8 Co1 93.40(14) . 1_455
C9 C8 C7 110.4(3) . .
O2 C9 N3 123.0(3) . .
O2 C9 C8 121.7(3) . .
N3 C9 C8 115.3(3) . .
C11 C10 C14 118.1(2) . .
C11 C10 N3 117.4(2) . .
C14 C10 N3 124.5(2) . .
N4 C11 C10 123.5(2) . .
N4 C12 C13 122.3(3) . .
C12 C13 C14 120.2(3) . .
C13 C14 C10 118.0(3) . .
O4 C15 O3 124.8(2) . .
O4 C15 C16 118.6(2) . .
O3 C15 C16 116.57(19) . .
C17 C16 C21 120.3(2) . .
C17 C16 C15 120.6(2) . .
C21 C16 C15 119.1(2) . .
C16 C17 C18 120.1(2) . .
C19 C18 C17 119.5(2) . .
C19 C18 C22 119.9(2) . .
C17 C18 C22 120.6(2) . .
C18 C19 C20 120.6(2) . .
C21 C20 C19 119.9(2) . .
C21 C20 C23 122.7(2) . .
C19 C20 C23 117.4(2) . .
C16 C21 C20 119.6(2) . .
O7 C22 O8 120.8(2) . .
O7 C22 C18 120.4(2) . .
O8 C22 C18 118.8(2) . .
O6 C23 O5 123.5(2) . .
O6 C23 C20 121.2(2) . .
O5 C23 C20 115.3(2) . .

loop_
_geom_bond_atom_site_label_1
_geom_bond_atom_site_label_2
_geom_bond_distance
_geom_bond_site_symmetry_2
Co1 O3 2.0153(16) .
Co1 O4 2.0260(17) 2_556
Co1 N4 2.147(2) 1_466
Co1 O8 2.1577(17) 1_655
Co1 N1 2.170(2) .
Co1 O7 2.3020(18) 1_655
N1 C5 1.335(3) .
N1 C1 1.347(3) .
C1 C2 1.375(4) .
O1 C6 1.219(4) .
N2 C6 1.345(4) .
N2 C4 1.401(4) .
O2 C9 1.213(4) .
C2 C3 1.381(4) .
O3 C15 1.256(3) .
N3 C9 1.358(4) .
N3 C10 1.410(3) .
C3 C4 1.389(4) .
O4 C15 1.249(3) .
O4 Co1 2.0260(17) 2_556
N4 C12 1.334(3) .
N4 C11 1.344(3) .
N4 Co1 2.147(2) 1_644
C4 C5 1.383(4) .
O5 C23 1.314(3) .
O6 C23 1.212(3) .
C6 C7 1.509(4) .
O7 C22 1.256(3) .
O7 Co1 2.3021(18) 1_455
C7 C8 1.518(4) .
O8 C22 1.258(3) .
O8 Co1 2.1576(17) 1_455
C8 C9 1.512(4) .
C10 C11 1.385(4) .
C10 C14 1.393(4) .
C12 C13 1.375(4) .
C13 C14 1.385(4) .
C15 C16 1.508(3) .
C16 C17 1.391(3) .
C16 C21 1.393(3) .
C17 C18 1.397(3) .
C18 C19 1.386(3) .
C18 C22 1.505(3) .
C19 C20 1.395(3) .
C20 C21 1.394(3) .
C20 C23 1.486(3) .
